data_4102312
loop_
_publ_author_name
'Yan Yan'
'Bo Qin'
'Changliang Ren'
'Xiuying Chen'
'Yeow Kwan Yip'
'Ruijuan Ye'
'Dawei Zhang'
'Haibin Su'
'Huaqiang Zeng'

_publ_contact_author_address
;
Department of Chemistry & NUS MedChem Program of the Office of Life Sciences
National University of Singapor
3 Science Drive 3
Singapore
117543
;
_publ_contact_author_email CHMZH@NUS.EDU.SG
_publ_contact_author_name 'Huaqiang Zeng'
_publ_section_title
;
 Synthesis, Structural Investigations, Hydrogen-Deuterium Exchange
 Studies, and Molecular Modeling of Conformationally Stablilized Aromatic
 Oligoamides
;
_journal_name_full 'Journal of the American Chemical Society'
_journal_page_first 5869
_journal_page_last 5879
_journal_paper_doi 10.1021/ja100579z
_journal_volume 132
_journal_year 2010
_chemical_formula_sum 'C35 H43 N3 O12'
_chemical_formula_weight 697.72
_chemical_name_systematic
; 
 ? 
;
_space_group_IT_number 2
_symmetry_cell_setting triclinic
_symmetry_space_group_name_Hall '-P 1'
_symmetry_space_group_name_H-M 'P -1'
_atom_sites_solution_hydrogens geom
_atom_sites_solution_primary direct
_atom_sites_solution_secondary difmap
_audit_creation_method SHELXL-97
_cell_angle_alpha 83.062(2)
_cell_angle_beta 78.939(3)
_cell_angle_gamma 87.588(2)
_cell_formula_units_Z 2
_cell_length_a 6.8316(8)
_cell_length_b 15.8889(18)
_cell_length_c 16.4300(18)
_cell_measurement_reflns_used 3228
_cell_measurement_temperature 223(2)
_cell_measurement_theta_max 25.31
_cell_measurement_theta_min 2.54
_cell_volume 1737.1(3)
_computing_cell_refinement 'Bruker SMART'
_computing_data_collection 'Bruker SMART'
_computing_data_reduction 'Bruker SAINT'
_computing_molecular_graphics 'Bruker SHELXTL'
_computing_publication_material 'Bruker SHELXTL'
_computing_structure_refinement 'SHELXL-97 (Sheldrick, 1997)'
_computing_structure_solution 'SHELXS-97 (Sheldrick, 1990)'
_diffrn_ambient_temperature 223(2)
_diffrn_measured_fraction_theta_full 1.000
_diffrn_measured_fraction_theta_max 1.000
_diffrn_measurement_device_type 'CCD area detector'
_diffrn_measurement_method 'phi and omega scans'
_diffrn_radiation_monochromator graphite
_diffrn_radiation_source 'fine-focus sealed tube'
_diffrn_radiation_type MoK\a
_diffrn_radiation_wavelength 0.71073
_diffrn_reflns_av_R_equivalents 0.0451
_diffrn_reflns_av_sigmaI/netI 0.0481
_diffrn_reflns_limit_h_max 8
_diffrn_reflns_limit_h_min -8
_diffrn_reflns_limit_k_max 18
_diffrn_reflns_limit_k_min -18
_diffrn_reflns_limit_l_max 19
_diffrn_reflns_limit_l_min -19
_diffrn_reflns_number 18541
_diffrn_reflns_theta_full 25.00
_diffrn_reflns_theta_max 25.00
_diffrn_reflns_theta_min 1.70
_exptl_absorpt_coefficient_mu 0.101
_exptl_absorpt_correction_T_max 0.9940
_exptl_absorpt_correction_T_min 0.9418
_exptl_absorpt_correction_type 'Sadabs, (Sheldrick 2001)'
_exptl_crystal_colour Colourless
_exptl_crystal_density_diffrn 1.334
_exptl_crystal_density_meas 0
_exptl_crystal_density_method 'not measured'
_exptl_crystal_description Needle
_exptl_crystal_F_000 740
_exptl_crystal_size_max 0.60
_exptl_crystal_size_mid 0.10
_exptl_crystal_size_min 0.06
_refine_diff_density_max 0.286
_refine_diff_density_min -0.258
_refine_diff_density_rms 0.052
_refine_ls_extinction_method none
_refine_ls_goodness_of_fit_ref 1.121
_refine_ls_hydrogen_treatment mixed
_refine_ls_matrix_type full
_refine_ls_number_parameters 466
_refine_ls_number_reflns 6122
_refine_ls_number_restraints 0
_refine_ls_restrained_S_all 1.121
_refine_ls_R_factor_all 0.0840
_refine_ls_R_factor_gt 0.0643
_refine_ls_shift/su_max 0.001
_refine_ls_shift/su_mean 0.000
_refine_ls_structure_factor_coef Fsqd
_refine_ls_weighting_details 'calc w=1/[\s^2^(Fo^2^)+(0.0723P)^2^+0.5563P] where P=(Fo^2^+2Fc^2^)/3'
_refine_ls_weighting_scheme calc
_refine_ls_wR_factor_gt 0.1517
_refine_ls_wR_factor_ref 0.1628
_reflns_number_gt 4840
_reflns_number_total 6122
_reflns_threshold_expression >2sigma(I)
_cod_data_source_file ja100579z_si_001_09.cif
_cod_data_source_block 3d
_cod_database_code 4102312

loop_
_symmetry_equiv_pos_as_xyz
'x, y, z'
'-x, -y, -z'

loop_
_atom_site_label
_atom_site_type_symbol
_atom_site_fract_x
_atom_site_fract_y
_atom_site_fract_z
_atom_site_U_iso_or_equiv
_atom_site_adp_type
_atom_site_occupancy
_atom_site_symmetry_multiplicity
_atom_site_calc_flag
_atom_site_refinement_flags
O1 O 0.6364(3) 0.91162(11) 0.20970(13) 0.0454(5) Uani 1 1 d .
O2 O -0.0325(3) 0.90422(11) 0.36319(13) 0.0487(6) Uani 1 1 d .
O3 O 0.7400(3) 0.61218(11) 0.13556(11) 0.0379(5) Uani 1 1 d .
O4 O -0.7151(3) 0.92268(11) 0.51760(13) 0.0454(5) Uani 1 1 d .
O5 O -0.2349(2) 0.65404(10) 0.40890(10) 0.0303(4) Uani 1 1 d .
O6 O -0.7312(3) 0.60187(13) 0.56481(12) 0.0499(6) Uani 1 1 d .
O7 O -0.5944(3) 0.57558(12) 0.44066(12) 0.0431(5) Uani 1 1 d .
O8 O 1.0426(3) 0.33305(13) 0.11850(13) 0.0527(6) Uani 1 1 d .
O9 O 0.5463(3) 0.15304(12) 0.28972(15) 0.0604(6) Uani 1 1 d .
O10 O 0.3104(3) 0.22788(13) 0.36212(14) 0.0594(6) Uani 1 1 d .
O11 O 0.3412(3) 0.40312(11) 0.32932(11) 0.0380(5) Uani 1 1 d .
O12 O 0.1942(2) 0.62181(10) 0.29788(10) 0.0277(4) Uani 1 1 d .
N1 N 0.0387(3) 0.76743(14) 0.34324(14) 0.0321(5) Uani 1 1 d .
H1N H -0.013(4) 0.7168(19) 0.3514(17) 0.041(8) Uiso 1 1 d .
N2 N 0.5441(3) 0.53292(13) 0.24197(14) 0.0300(5) Uani 1 1 d .
H2N H 0.446(5) 0.535(2) 0.283(2) 0.055(10) Uiso 1 1 d .
N3 N -0.6289(3) 0.62130(13) 0.49598(14) 0.0325(5) Uani 1 1 d .
C1 C 0.2343(4) 0.77005(15) 0.29661(15) 0.0281(6) Uani 1 1 d .
C2 C 0.3460(4) 0.84236(16) 0.27490(16) 0.0320(6) Uani 1 1 d .
H2 H 0.2934 0.8946 0.2915 0.038 Uiso 1 1 calc R
C3 C 0.5386(4) 0.83684(16) 0.22775(16) 0.0325(6) Uani 1 1 d .
C4 C 0.6159(4) 0.76058(16) 0.20309(15) 0.0301(6) Uani 1 1 d .
H4 H 0.7443 0.7582 0.1701 0.036 Uiso 1 1 calc R
C5 C 0.5051(3) 0.68655(15) 0.22668(14) 0.0261(5) Uani 1 1 d .
C6 C 0.3139(3) 0.69184(15) 0.27298(15) 0.0252(5) Uani 1 1 d .
C7 C -0.0815(4) 0.83065(15) 0.37288(15) 0.0293(6) Uani 1 1 d .
C8 C -0.2871(4) 0.80429(15) 0.41934(15) 0.0279(6) Uani 1 1 d .
C9 C -0.4143(4) 0.86892(16) 0.44788(16) 0.0330(6) Uani 1 1 d .
H9 H -0.3693 0.9250 0.4370 0.040 Uiso 1 1 calc R
C10 C -0.6065(4) 0.85359(16) 0.49208(16) 0.0336(6) Uani 1 1 d .
C11 C -0.6729(4) 0.77177(17) 0.50890(16) 0.0340(6) Uani 1 1 d .
H11 H -0.8011 0.7599 0.5400 0.041 Uiso 1 1 calc R
C12 C -0.5482(4) 0.70774(15) 0.47935(15) 0.0286(6) Uani 1 1 d .
C13 C -0.3552(4) 0.72049(15) 0.43596(15) 0.0263(5) Uani 1 1 d .
C14 C 0.6052(4) 0.60708(16) 0.19681(15) 0.0276(6) Uani 1 1 d .
C15 C 0.6201(4) 0.45048(15) 0.22897(15) 0.0280(6) Uani 1 1 d .
C16 C 0.7986(4) 0.43620(16) 0.17506(16) 0.0337(6) Uani 1 1 d .
H16 H 0.8717 0.4819 0.1437 0.040 Uiso 1 1 calc R
C17 C 0.8670(4) 0.35361(17) 0.16831(16) 0.0360(6) Uani 1 1 d .
C18 C 0.7587(4) 0.28641(17) 0.21295(17) 0.0380(7) Uani 1 1 d .
H18 H 0.8067 0.2307 0.2071 0.046 Uiso 1 1 calc R
C19 C 0.5793(4) 0.29987(16) 0.26655(16) 0.0324(6) Uani 1 1 d .
C20 C 0.5110(4) 0.38300(16) 0.27492(15) 0.0288(6) Uani 1 1 d .
C21 C 0.8371(4) 0.91233(17) 0.16383(18) 0.0400(7) Uani 1 1 d .
H21A H 0.8405 0.8964 0.1078 0.048 Uiso 1 1 calc R
H21B H 0.9207 0.8719 0.1924 0.048 Uiso 1 1 calc R
C22 C 0.9119(4) 1.00026(18) 0.1583(2) 0.0488(8) Uani 1 1 d .
H22A H 0.9073 1.0151 0.2148 0.059 Uiso 1 1 calc R
H22B H 0.8236 1.0400 0.1315 0.059 Uiso 1 1 calc R
C23 C 1.1242(4) 1.00990(19) 0.1092(2) 0.0520(8) Uani 1 1 d .
H23A H 1.2135 0.9728 0.1383 0.062 Uiso 1 1 calc R
H23B H 1.1305 0.9911 0.0541 0.062 Uiso 1 1 calc R
C24 C 1.1974(5) 1.0991(2) 0.0980(2) 0.0586(9) Uani 1 1 d .
H24A H 1.1884 1.1181 0.1532 0.070 Uiso 1 1 calc R
H24B H 1.1085 1.1359 0.0685 0.070 Uiso 1 1 calc R
C25 C 1.4094(5) 1.1105(2) 0.0504(3) 0.0647(10) Uani 1 1 d .
H25A H 1.4997 1.0771 0.0820 0.078 Uiso 1 1 calc R
H25B H 1.4212 1.0879 -0.0033 0.078 Uiso 1 1 calc R
C26 C 1.4747(5) 1.2006(2) 0.0346(2) 0.0634(10) Uani 1 1 d .
H26A H 1.4607 1.2231 0.0884 0.076 Uiso 1 1 calc R
H26B H 1.3842 1.2336 0.0028 0.076 Uiso 1 1 calc R
C27 C 1.6868(5) 1.2143(3) -0.0122(3) 0.0804(12) Uani 1 1 d .
H27A H 1.7789 1.1818 0.0192 0.096 Uiso 1 1 calc R
H27B H 1.7021 1.1929 -0.0667 0.096 Uiso 1 1 calc R
C28 C 1.7407(7) 1.3066(3) -0.0250(3) 0.0983(16) Uani 1 1 d .
H28A H 1.6615 1.3377 -0.0622 0.147 Uiso 1 1 calc R
H28B H 1.8812 1.3121 -0.0495 0.147 Uiso 1 1 calc R
H28C H 1.7141 1.3293 0.0283 0.147 Uiso 1 1 calc R
C29 C 0.0688(4) 0.60916(18) 0.23974(18) 0.0395(7) Uani 1 1 d .
H29A H 0.0075 0.6628 0.2224 0.059 Uiso 1 1 calc R
H29B H -0.0344 0.5693 0.2662 0.059 Uiso 1 1 calc R
H29C H 0.1484 0.5868 0.1913 0.059 Uiso 1 1 calc R
C30 C -0.9086(4) 0.90740(19) 0.5678(2) 0.0523(8) Uani 1 1 d .
H30A H -0.9894 0.8793 0.5371 0.079 Uiso 1 1 calc R
H30B H -0.9719 0.9609 0.5817 0.079 Uiso 1 1 calc R
H30C H -0.8956 0.8716 0.6187 0.079 Uiso 1 1 calc R
C31 C -0.1548(4) 0.60277(18) 0.47379(18) 0.0461(8) Uani 1 1 d .
H31A H -0.0937 0.6390 0.5049 0.069 Uiso 1 1 calc R
H31B H -0.0553 0.5633 0.4490 0.069 Uiso 1 1 calc R
H31C H -0.2615 0.5715 0.5112 0.069 Uiso 1 1 calc R
C32 C 1.1486(5) 0.3994(2) 0.0642(2) 0.0621(10) Uani 1 1 d .
H32A H 1.0613 0.4291 0.0297 0.093 Uiso 1 1 calc R
H32B H 1.2625 0.3756 0.0288 0.093 Uiso 1 1 calc R
H32C H 1.1943 0.4387 0.0970 0.093 Uiso 1 1 calc R
C33 C 0.4616(4) 0.22526(17) 0.31160(17) 0.0372(6) Uani 1 1 d .
C34 C 0.4386(5) 0.07664(18) 0.3247(2) 0.0631(10) Uani 1 1 d .
H34A H 0.4149 0.0728 0.3852 0.095 Uiso 1 1 calc R
H34B H 0.5167 0.0277 0.3064 0.095 Uiso 1 1 calc R
H34C H 0.3120 0.0782 0.3061 0.095 Uiso 1 1 calc R
C35 C 0.1603(4) 0.3951(2) 0.2997(2) 0.0580(9) Uani 1 1 d .
H35A H 0.1727 0.4237 0.2434 0.087 Uiso 1 1 calc R
H35B H 0.0508 0.4205 0.3360 0.087 Uiso 1 1 calc R
H35C H 0.1346 0.3355 0.2996 0.087 Uiso 1 1 calc R

loop_
_atom_site_aniso_label
_atom_site_aniso_U_11
_atom_site_aniso_U_22
_atom_site_aniso_U_33
_atom_site_aniso_U_23
_atom_site_aniso_U_13
_atom_site_aniso_U_12
O1 0.0309(10) 0.0250(10) 0.0716(14) -0.0032(9) 0.0129(10) -0.0092(8)
O2 0.0392(11) 0.0208(10) 0.0759(14) -0.0076(9) 0.0175(10) -0.0075(9)
O3 0.0378(11) 0.0305(10) 0.0380(10) -0.0006(8) 0.0098(9) -0.0012(8)
O4 0.0303(10) 0.0280(10) 0.0708(14) -0.0134(9) 0.0124(10) 0.0025(8)
O5 0.0282(9) 0.0206(9) 0.0383(10) -0.0021(7) 0.0022(8) 0.0017(7)
O6 0.0458(12) 0.0440(12) 0.0491(12) 0.0001(10) 0.0179(10) -0.0157(10)
O7 0.0488(12) 0.0332(11) 0.0462(12) -0.0109(9) 0.0001(9) -0.0112(9)
O8 0.0444(12) 0.0378(12) 0.0624(13) -0.0035(10) 0.0206(10) 0.0064(10)
O9 0.0636(15) 0.0236(11) 0.0814(16) -0.0033(10) 0.0170(12) -0.0055(10)
O10 0.0571(14) 0.0344(12) 0.0718(15) 0.0081(10) 0.0170(12) -0.0052(10)
O11 0.0309(10) 0.0326(10) 0.0439(11) -0.0026(8) 0.0080(8) 0.0006(8)
O12 0.0220(9) 0.0223(9) 0.0361(9) 0.0009(7) -0.0009(7) -0.0046(7)
N1 0.0274(12) 0.0203(12) 0.0432(13) -0.0004(10) 0.0058(10) -0.0035(10)
N2 0.0268(12) 0.0232(12) 0.0352(12) -0.0023(9) 0.0057(10) 0.0013(9)
N3 0.0241(11) 0.0303(12) 0.0404(13) -0.0008(10) -0.0010(10) -0.0039(9)
C1 0.0240(13) 0.0248(13) 0.0332(14) 0.0000(10) -0.0010(11) -0.0025(10)
C2 0.0276(13) 0.0231(13) 0.0419(15) -0.0039(11) 0.0021(11) 0.0003(11)
C3 0.0307(14) 0.0231(14) 0.0400(15) 0.0022(11) 0.0004(12) -0.0061(11)
C4 0.0225(13) 0.0288(14) 0.0352(14) 0.0006(11) 0.0020(11) -0.0012(11)
C5 0.0230(12) 0.0265(13) 0.0271(13) 0.0000(10) -0.0027(10) -0.0013(10)
C6 0.0238(13) 0.0208(12) 0.0294(13) 0.0011(10) -0.0027(10) -0.0046(10)
C7 0.0256(13) 0.0239(14) 0.0355(14) -0.0030(11) 0.0011(11) -0.0012(11)
C8 0.0259(13) 0.0222(13) 0.0324(13) -0.0014(10) 0.0014(11) -0.0006(10)
C9 0.0293(14) 0.0242(14) 0.0430(15) -0.0036(11) -0.0005(12) -0.0031(11)
C10 0.0269(14) 0.0296(15) 0.0425(15) -0.0084(12) 0.0008(12) 0.0002(11)
C11 0.0229(13) 0.0349(15) 0.0407(15) -0.0053(12) 0.0039(11) -0.0028(11)
C12 0.0258(13) 0.0255(13) 0.0339(14) -0.0024(11) -0.0038(11) -0.0039(11)
C13 0.0240(13) 0.0242(13) 0.0292(13) -0.0037(10) -0.0011(10) 0.0011(10)
C14 0.0223(13) 0.0297(14) 0.0303(13) -0.0014(11) -0.0040(11) -0.0025(11)
C15 0.0260(13) 0.0250(13) 0.0328(13) -0.0039(10) -0.0049(11) 0.0009(11)
C16 0.0312(14) 0.0272(14) 0.0401(15) -0.0056(11) 0.0010(12) -0.0009(11)
C17 0.0331(15) 0.0340(15) 0.0379(15) -0.0080(12) 0.0023(12) 0.0046(12)
C18 0.0412(16) 0.0267(15) 0.0435(16) -0.0062(12) -0.0012(13) 0.0046(12)
C19 0.0329(14) 0.0271(14) 0.0355(14) -0.0012(11) -0.0045(12) 0.0004(11)
C20 0.0269(13) 0.0293(14) 0.0282(13) -0.0036(11) -0.0006(11) 0.0005(11)
C21 0.0282(14) 0.0331(15) 0.0524(17) 0.0003(13) 0.0061(13) -0.0069(12)
C22 0.0364(16) 0.0305(16) 0.072(2) 0.0052(14) 0.0032(15) -0.0094(13)
C23 0.0329(16) 0.0394(17) 0.076(2) 0.0112(16) -0.0004(15) -0.0096(13)
C24 0.0391(18) 0.0461(19) 0.084(2) 0.0110(17) -0.0033(17) -0.0136(15)
C25 0.0355(18) 0.052(2) 0.099(3) 0.0154(19) -0.0074(18) -0.0116(15)
C26 0.052(2) 0.059(2) 0.073(2) 0.0087(18) 0.0003(18) -0.0267(18)
C27 0.052(2) 0.089(3) 0.092(3) 0.024(2) -0.009(2) -0.027(2)
C28 0.101(3) 0.122(4) 0.070(3) 0.024(3) -0.016(2) -0.078(3)
C29 0.0319(15) 0.0364(16) 0.0513(17) -0.0036(13) -0.0098(13) -0.0087(12)
C30 0.0322(16) 0.0399(18) 0.078(2) -0.0186(16) 0.0144(15) 0.0034(13)
C31 0.0436(17) 0.0338(16) 0.0526(18) 0.0097(13) 0.0007(14) 0.0071(13)
C32 0.058(2) 0.049(2) 0.062(2) -0.0033(16) 0.0290(17) 0.0053(17)
C33 0.0381(16) 0.0295(15) 0.0417(16) -0.0018(12) -0.0038(13) 0.0029(12)
C34 0.072(2) 0.0237(16) 0.083(2) 0.0014(15) 0.008(2) -0.0122(15)
C35 0.0306(16) 0.062(2) 0.072(2) 0.0156(17) -0.0014(15) 0.0050(15)

loop_
_atom_type_symbol
_atom_type_description
_atom_type_scat_dispersion_real
_atom_type_scat_dispersion_imag
_atom_type_scat_source
C C 0.0033 0.0016 'International Tables Vol C Tables 4.2.6.8 and 6.1.1.4'
H H 0.0000 0.0000 'International Tables Vol C Tables 4.2.6.8 and 6.1.1.4'
N N 0.0061 0.0033 'International Tables Vol C Tables 4.2.6.8 and 6.1.1.4'
O O 0.0106 0.0060 'International Tables Vol C Tables 4.2.6.8 and 6.1.1.4'

loop_
_geom_angle_atom_site_label_1
_geom_angle_atom_site_label_2
_geom_angle_atom_site_label_3
_geom_angle
C3 O1 C21 118.8(2)
C10 O4 C30 116.8(2)
C13 O5 C31 114.23(19)
C17 O8 C32 117.9(2)
C33 O9 C34 116.6(2)
C20 O11 C35 114.4(2)
C6 O12 C29 113.18(18)
C7 N1 C1 130.0(2)
C14 N2 C15 127.8(2)
O7 N3 O6 124.6(2)
O7 N3 C12 118.6(2)
O6 N3 C12 116.7(2)
C2 C1 C6 120.5(2)
C2 C1 N1 124.4(2)
C6 C1 N1 115.1(2)
C1 C2 C3 119.0(2)
O1 C3 C4 124.9(2)
O1 C3 C2 114.4(2)
C4 C3 C2 120.7(2)
C3 C4 C5 120.6(2)
C6 C5 C4 118.9(2)
C6 C5 C14 125.3(2)
C4 C5 C14 115.9(2)
O12 C6 C5 122.3(2)
O12 C6 C1 117.3(2)
C5 C6 C1 120.4(2)
O2 C7 N1 123.5(2)
O2 C7 C8 121.1(2)
N1 C7 C8 115.4(2)
C9 C8 C13 118.7(2)
C9 C8 C7 116.1(2)
C13 C8 C7 125.2(2)
C8 C9 C10 122.1(2)
O4 C10 C11 124.5(2)
O4 C10 C9 116.1(2)
C11 C10 C9 119.3(2)
C12 C11 C10 118.7(2)
C11 C12 C13 123.6(2)
C11 C12 N3 116.8(2)
C13 C12 N3 119.7(2)
O5 C13 C12 121.4(2)
O5 C13 C8 121.0(2)
C12 C13 C8 117.6(2)
O3 C14 N2 123.5(2)
O3 C14 C5 119.5(2)
N2 C14 C5 117.0(2)
C20 C15 C16 120.7(2)
C20 C15 N2 116.9(2)
C16 C15 N2 122.5(2)
C17 C16 C15 119.0(2)
O8 C17 C18 115.9(2)
O8 C17 C16 123.4(2)
C18 C17 C16 120.7(2)
C17 C18 C19 120.8(2)
C18 C19 C20 118.8(2)
C18 C19 C33 119.4(2)
C20 C19 C33 121.8(2)
O11 C20 C15 116.7(2)
O11 C20 C19 123.3(2)
C15 C20 C19 120.0(2)
O1 C21 C22 107.4(2)
C21 C22 C23 112.6(2)
C24 C23 C22 113.5(3)
C23 C24 C25 114.7(3)
C26 C25 C24 113.9(3)
C25 C26 C27 115.4(3)
C28 C27 C26 111.9(4)
O10 C33 O9 122.4(3)
O10 C33 C19 126.1(3)
O9 C33 C19 111.5(2)

loop_
_geom_bond_atom_site_label_1
_geom_bond_atom_site_label_2
_geom_bond_distance
O1 C3 1.361(3)
O1 C21 1.432(3)
O2 C7 1.213(3)
O3 C14 1.224(3)
O4 C10 1.362(3)
O4 C30 1.431(3)
O5 C13 1.374(3)
O5 C31 1.441(3)
O6 N3 1.222(3)
O7 N3 1.213(3)
O8 C17 1.368(3)
O8 C32 1.422(4)
O9 C33 1.321(3)
O9 C34 1.446(3)
O10 C33 1.197(3)
O11 C20 1.374(3)
O11 C35 1.428(4)
O12 C6 1.383(3)
O12 C29 1.436(3)
N1 C7 1.347(3)
N1 C1 1.407(3)
N2 C14 1.351(3)
N2 C15 1.414(3)
N3 C12 1.476(3)
C1 C2 1.378(3)
C1 C6 1.403(3)
C2 C3 1.399(3)
C3 C4 1.376(4)
C4 C5 1.400(3)
C5 C6 1.384(3)
C5 C14 1.500(3)
C7 C8 1.514(3)
C8 C9 1.384(3)
C8 C13 1.407(3)
C9 C10 1.389(3)
C10 C11 1.373(4)
C11 C12 1.372(3)
C12 C13 1.384(3)
C15 C20 1.390(3)
C15 C16 1.390(3)
C16 C17 1.384(4)
C17 C18 1.376(4)
C18 C19 1.391(4)
C19 C20 1.396(3)
C19 C33 1.496(4)
C21 C22 1.495(4)
C22 C23 1.522(4)
C23 C24 1.502(4)
C24 C25 1.515(4)
C25 C26 1.494(4)
C26 C27 1.516(5)
C27 C28 1.507(6)

loop_
_geom_hbond_atom_site_label_D
_geom_hbond_atom_site_label_H
_geom_hbond_atom_site_label_A
_geom_hbond_distance_DH
_geom_hbond_distance_HA
_geom_hbond_distance_DA
_geom_hbond_angle_DHA
N2 H2N O12 0.86(3) 2.15(3) 2.782(3) 130(3)
N1 H1N O5 0.88(3) 1.88(3) 2.635(3) 143(3)
N1 H1N O12 0.88(3) 2.17(3) 2.635(3) 112(2)
